data_4035959
loop_
_publ_author_name
'Pozharskii, Alexander F.'
'Ozeryanskii, Valery A.'
'Filatova, Ekaterina A.'
'Dyablo, Olga V.'
'Pogosova, Olga G.'
'Borodkin, Gennady S.'
'Filarowski, Aleksander'
'Steglenko, Dmitriy V.'

_publ_section_title
;
 Neutral Pyrrole Nitrogen Atom as a \p- and Mixed n,\p-Donor in Hydrogen
 Bonding.
;
_journal_issue 2
_journal_name_full 'The Journal of organic chemistry'
_journal_page_first 726
_journal_page_last 737
_journal_paper_doi 10.1021/acs.joc.8b02562
_journal_volume 84
_journal_year 2019
_chemical_formula_moiety 'C23 H25 N2 +, B F4 -'
_chemical_formula_sum 'C23 H25 B F4 N2'
_chemical_formula_weight 416.26
_space_group_IT_number 14
_space_group_name_Hall '-P 2ybc'
_space_group_name_H-M_alt 'P 1 21/c 1'
_symmetry_cell_setting monoclinic
_symmetry_space_group_name_Hall '-P 2ybc'
_symmetry_space_group_name_H-M 'P 1 21/c 1'
_atom_sites_solution_hydrogens mixed
_atom_sites_solution_primary direct
_atom_sites_solution_secondary difmap
_audit_creation_method SHELXL-97
_cell_angle_alpha 90.00
_cell_angle_beta 90.2030(10)
_cell_angle_gamma 90.00
_cell_formula_units_Z 4
_cell_length_a 6.3354(3)
_cell_length_b 19.0291(9)
_cell_length_c 17.2150(8)
_cell_measurement_reflns_used 7315
_cell_measurement_temperature 120(2)
_cell_measurement_theta_max 28.99
_cell_measurement_theta_min 2.37
_cell_volume 2075.38(17)
_computing_cell_refinement 'SAINT (Bruker, 2009)'
_computing_data_collection 'APEX (Bruker, 2009)'
_computing_data_reduction 'SAINT (Bruker, 2009)'
_computing_molecular_graphics 'SHELXTL (Sheldrick, 2008)'
_computing_publication_material 'SHELXTL (Sheldrick, 2008) and PLATON (Spek, 2009)'
_computing_structure_refinement 'SHELXTL (Sheldrick, 2008)'
_computing_structure_solution 'SHELXTL (Sheldrick, 2008)'
_diffrn_ambient_temperature 120(2)
_diffrn_measured_fraction_theta_full 1.000
_diffrn_measured_fraction_theta_max 1.000
_diffrn_measurement_device_type 'Bruker APEX-II CCD'
_diffrn_measurement_method '\f and \w scans'
_diffrn_radiation_monochromator graphite
_diffrn_radiation_source 'sealed tube'
_diffrn_radiation_type MoK\a
_diffrn_radiation_wavelength 0.71073
_diffrn_reflns_av_R_equivalents 0.0607
_diffrn_reflns_av_sigmaI/netI 0.0379
_diffrn_reflns_limit_h_max 8
_diffrn_reflns_limit_h_min -8
_diffrn_reflns_limit_k_max 25
_diffrn_reflns_limit_k_min -25
_diffrn_reflns_limit_l_max 23
_diffrn_reflns_limit_l_min -23
_diffrn_reflns_number 41479
_diffrn_reflns_theta_full 29.00
_diffrn_reflns_theta_max 29.00
_diffrn_reflns_theta_min 2.14
_diffrn_standards_decay_% 0
_diffrn_standards_number 0
_exptl_absorpt_coefficient_mu 0.103
_exptl_absorpt_correction_type none
_exptl_crystal_colour prizm
_exptl_crystal_density_diffrn 1.332
_exptl_crystal_density_method 'not measured'
_exptl_crystal_description yellow
_exptl_crystal_F_000 872
_exptl_crystal_size_max 0.28
_exptl_crystal_size_mid 0.20
_exptl_crystal_size_min 0.18
_refine_diff_density_max 0.289
_refine_diff_density_min -0.286
_refine_diff_density_rms 0.048
_refine_ls_extinction_method none
_refine_ls_goodness_of_fit_ref 1.028
_refine_ls_hydrogen_treatment mixed
_refine_ls_matrix_type full
_refine_ls_number_parameters 280
_refine_ls_number_reflns 5525
_refine_ls_number_restraints 0
_refine_ls_restrained_S_all 1.028
_refine_ls_R_factor_all 0.0782
_refine_ls_R_factor_gt 0.0465
_refine_ls_shift/su_max 0.000
_refine_ls_shift/su_mean 0.000
_refine_ls_structure_factor_coef Fsqd
_refine_ls_weighting_details 'calc w=1/[\s^2^(Fo^2^)+(0.0373P)^2^+1.1959P] where P=(Fo^2^+2Fc^2^)/3'
_refine_ls_weighting_scheme calc
_refine_ls_wR_factor_gt 0.0945
_refine_ls_wR_factor_ref 0.1128
_reflns_number_gt 3909
_reflns_number_total 5525
_reflns_threshold_expression I>2\s(I)
_cod_data_source_file jo8b02562_si_003.cif
_cod_data_source_block s32
_cod_depositor_comments
;
The following automatic conversions were performed:

data item '_symmetry_cell_setting' value 'Monoclinic' was changed to
'monoclinic' in accordance with the
/home/data/users/saulius/crontab/automatic-downloads/current/ACS/lib/dictionaries/cif_core.dic
dictionary named 'cif_core.dic' version 2.4.2 last updated on
2011-04-26.

Automatic conversion script
Id: cif_fix_values 6909 2019-04-08 15:41:33Z antanas 
;
_cod_original_sg_symbol_H-M 'P 21/c  '
_cod_database_code 4035959

loop_
_symmetry_equiv_pos_as_xyz
'x, y, z'
'-x, y+1/2, -z+1/2'
'-x, -y, -z'
'x, -y-1/2, z-1/2'

loop_
_atom_site_label
_atom_site_type_symbol
_atom_site_fract_x
_atom_site_fract_y
_atom_site_fract_z
_atom_site_U_iso_or_equiv
_atom_site_adp_type
_atom_site_occupancy
_atom_site_symmetry_multiplicity
_atom_site_calc_flag
_atom_site_refinement_flags
B1 B -0.0816(3) 0.59841(10) 0.08260(11) 0.0251(4) Uani 1 1 d .
F1 F 0.12489(15) 0.61975(5) 0.07416(6) 0.0320(2) Uani 1 1 d .
F2 F -0.09191(17) 0.54263(7) 0.13623(6) 0.0421(3) Uani 1 1 d .
F3 F -0.1595(2) 0.57371(6) 0.01245(6) 0.0435(3) Uani 1 1 d .
F4 F -0.2041(2) 0.65264(7) 0.10855(10) 0.0740(5) Uani 1 1 d .
N1 N -0.4498(2) 0.44951(7) 0.14902(7) 0.0183(3) Uani 1 1 d .
H1 H -0.340(3) 0.4665(9) 0.1769(10) 0.020(4) Uiso 1 1 d .
N2 N -0.19552(19) 0.45868(7) 0.30111(7) 0.0188(3) Uani 1 1 d .
C1 C -0.2767(2) 0.39032(8) 0.29997(8) 0.0190(3) Uani 1 1 d .
C2 C -0.4525(2) 0.36268(8) 0.25824(9) 0.0194(3) Uani 1 1 d .
C3 C -0.5584(2) 0.39327(8) 0.19384(9) 0.0203(3) Uani 1 1 d .
C4 C -0.7407(3) 0.36586(9) 0.16335(10) 0.0249(3) Uani 1 1 d .
H4A H -0.8102 0.3887 0.1214 0.030 Uiso 1 1 calc R
C5 C -0.8240(3) 0.30363(9) 0.19478(10) 0.0283(4) Uani 1 1 d .
H5A H -0.9569 0.2866 0.1774 0.034 Uiso 1 1 calc R
C6 C -0.7138(3) 0.26768(9) 0.25029(10) 0.0270(4) Uani 1 1 d .
H6A H -0.7660 0.2238 0.2682 0.032 Uiso 1 1 calc R
C7 C -0.5233(3) 0.29437(8) 0.28179(9) 0.0228(3) Uani 1 1 d .
C8 C -0.3993(3) 0.25361(9) 0.33456(9) 0.0253(3) Uani 1 1 d .
H8A H -0.4480 0.2084 0.3497 0.030 Uiso 1 1 calc R
C9 C -0.2128(3) 0.27780(9) 0.36382(9) 0.0242(3) Uani 1 1 d .
H9A H -0.1246 0.2480 0.3940 0.029 Uiso 1 1 calc R
C10 C -0.1530(2) 0.34819(8) 0.34836(9) 0.0209(3) Uani 1 1 d .
C11 C 0.0147(2) 0.39062(9) 0.37836(9) 0.0218(3) Uani 1 1 d .
C12 C -0.0158(2) 0.45747(8) 0.35054(8) 0.0197(3) Uani 1 1 d .
C13 C 0.0994(2) 0.52265(8) 0.36722(9) 0.0206(3) Uani 1 1 d .
C14 C 0.1961(2) 0.53341(9) 0.43964(9) 0.0231(3) Uani 1 1 d .
H14A H 0.1915 0.4972 0.4776 0.028 Uiso 1 1 calc R
C15 C 0.2981(2) 0.59588(9) 0.45665(9) 0.0257(4) Uani 1 1 d .
H15A H 0.3623 0.6017 0.5062 0.031 Uiso 1 1 calc R
C16 C 0.3089(3) 0.65037(9) 0.40298(10) 0.0265(4) Uani 1 1 d .
C17 C 0.2169(3) 0.63919(9) 0.33009(10) 0.0258(3) Uani 1 1 d .
H17A H 0.2250 0.6751 0.2919 0.031 Uiso 1 1 calc R
C18 C 0.1144(2) 0.57694(9) 0.31229(9) 0.0226(3) Uani 1 1 d .
H18A H 0.0535 0.5709 0.2622 0.027 Uiso 1 1 calc R
C19 C -0.5899(3) 0.51054(8) 0.12830(9) 0.0230(3) Uani 1 1 d .
H19A H -0.6593 0.5280 0.1752 0.034 Uiso 1 1 calc R
H19B H -0.6970 0.4952 0.0907 0.034 Uiso 1 1 calc R
H19C H -0.5045 0.5481 0.1054 0.034 Uiso 1 1 calc R
C20 C -0.3511(3) 0.41858(9) 0.07720(9) 0.0240(3) Uani 1 1 d .
H20A H -0.2551 0.3805 0.0921 0.036 Uiso 1 1 calc R
H20B H -0.2719 0.4551 0.0497 0.036 Uiso 1 1 calc R
H20C H -0.4620 0.4000 0.0431 0.036 Uiso 1 1 calc R
C21 C 0.1865(3) 0.36364(10) 0.43063(10) 0.0281(4) Uani 1 1 d .
H21A H 0.3170 0.3897 0.4208 0.042 Uiso 1 1 calc R
H21B H 0.2098 0.3136 0.4203 0.042 Uiso 1 1 calc R
H21C H 0.1448 0.3699 0.4850 0.042 Uiso 1 1 calc R
C22 C 0.4129(4) 0.71905(10) 0.42326(12) 0.0417(5) Uani 1 1 d .
H22A H 0.5620 0.7109 0.4356 0.063 Uiso 1 1 calc R
H22B H 0.3425 0.7398 0.4684 0.063 Uiso 1 1 calc R
H22C H 0.4020 0.7513 0.3790 0.063 Uiso 1 1 calc R
C23 C -0.3408(2) 0.51951(8) 0.30479(9) 0.0223(3) Uani 1 1 d .
H23A H -0.4867 0.5031 0.2991 0.033 Uiso 1 1 calc R
H23B H -0.3078 0.5524 0.2627 0.033 Uiso 1 1 calc R
H23C H -0.3241 0.5433 0.3549 0.033 Uiso 1 1 calc R

loop_
_atom_site_aniso_label
_atom_site_aniso_U_11
_atom_site_aniso_U_22
_atom_site_aniso_U_33
_atom_site_aniso_U_23
_atom_site_aniso_U_13
_atom_site_aniso_U_12
B1 0.0206(9) 0.0282(9) 0.0265(9) -0.0083(7) -0.0014(7) 0.0011(7)
F1 0.0243(5) 0.0277(5) 0.0442(6) -0.0008(5) 0.0022(4) -0.0008(4)
F2 0.0349(6) 0.0684(8) 0.0229(5) 0.0115(5) -0.0059(4) -0.0180(6)
F3 0.0641(8) 0.0417(7) 0.0245(5) 0.0052(5) -0.0160(5) -0.0192(6)
F4 0.0364(7) 0.0571(9) 0.1286(14) -0.0459(9) 0.0143(8) 0.0106(6)
N1 0.0170(6) 0.0212(6) 0.0165(6) 0.0021(5) -0.0006(5) 0.0006(5)
N2 0.0172(6) 0.0222(7) 0.0170(6) 0.0007(5) -0.0013(5) 0.0032(5)
C1 0.0199(7) 0.0221(8) 0.0150(7) 0.0012(6) 0.0022(6) 0.0028(6)
C2 0.0185(7) 0.0232(8) 0.0164(7) 0.0000(6) 0.0020(6) 0.0017(6)
C3 0.0196(7) 0.0226(8) 0.0186(7) 0.0015(6) 0.0019(6) 0.0001(6)
C4 0.0208(8) 0.0310(9) 0.0230(8) 0.0027(7) -0.0011(6) -0.0019(7)
C5 0.0224(8) 0.0347(9) 0.0277(9) 0.0010(7) 0.0007(7) -0.0068(7)
C6 0.0289(9) 0.0261(8) 0.0263(8) 0.0029(7) 0.0051(7) -0.0055(7)
C7 0.0256(8) 0.0242(8) 0.0187(7) 0.0010(6) 0.0046(6) 0.0004(6)
C8 0.0338(9) 0.0216(8) 0.0206(8) 0.0035(6) 0.0045(7) 0.0018(7)
C9 0.0300(9) 0.0242(8) 0.0185(7) 0.0025(6) 0.0010(6) 0.0071(7)
C10 0.0224(8) 0.0250(8) 0.0152(7) -0.0003(6) 0.0012(6) 0.0047(6)
C11 0.0207(7) 0.0285(8) 0.0162(7) 0.0005(6) 0.0003(6) 0.0062(6)
C12 0.0164(7) 0.0290(8) 0.0135(7) -0.0006(6) -0.0002(6) 0.0027(6)
C13 0.0151(7) 0.0276(8) 0.0189(7) -0.0005(6) 0.0023(6) 0.0031(6)
C14 0.0200(8) 0.0321(9) 0.0173(7) 0.0029(6) 0.0005(6) -0.0001(6)
C15 0.0204(8) 0.0385(9) 0.0180(7) -0.0024(7) -0.0005(6) -0.0028(7)
C16 0.0242(8) 0.0315(9) 0.0239(8) -0.0026(7) 0.0028(6) -0.0026(7)
C17 0.0251(8) 0.0294(9) 0.0230(8) 0.0038(7) 0.0021(7) 0.0015(7)
C18 0.0204(7) 0.0316(9) 0.0159(7) -0.0004(6) 0.0011(6) 0.0031(6)
C19 0.0230(8) 0.0235(8) 0.0223(8) 0.0016(6) -0.0035(6) 0.0056(6)
C20 0.0281(8) 0.0232(8) 0.0207(8) -0.0003(6) 0.0065(6) 0.0006(7)
C21 0.0272(9) 0.0339(9) 0.0233(8) 0.0000(7) -0.0049(7) 0.0094(7)
C22 0.0555(13) 0.0374(11) 0.0322(10) 0.0000(8) -0.0035(9) -0.0147(10)
C23 0.0192(7) 0.0232(8) 0.0244(8) -0.0023(6) -0.0013(6) 0.0043(6)

loop_
_atom_type_symbol
_atom_type_description
_atom_type_scat_dispersion_real
_atom_type_scat_dispersion_imag
_atom_type_scat_source
C C 0.0033 0.0016 'International Tables Vol C Tables 4.2.6.8 and 6.1.1.4'
H H 0.0000 0.0000 'International Tables Vol C Tables 4.2.6.8 and 6.1.1.4'
B B 0.0013 0.0007 'International Tables Vol C Tables 4.2.6.8 and 6.1.1.4'
N N 0.0061 0.0033 'International Tables Vol C Tables 4.2.6.8 and 6.1.1.4'
F F 0.0171 0.0103 'International Tables Vol C Tables 4.2.6.8 and 6.1.1.4'

loop_
_geom_angle_atom_site_label_1
_geom_angle_atom_site_label_2
_geom_angle_atom_site_label_3
_geom_angle
F4 B1 F1 110.62(15)
F4 B1 F3 109.89(16)
F1 B1 F3 110.08(15)
F4 B1 F2 109.09(16)
F1 B1 F2 109.71(14)
F3 B1 F2 107.38(14)
C3 N1 C19 113.89(12)
C3 N1 C20 109.77(12)
C19 N1 C20 110.69(12)
C3 N1 H1 109.7(11)
C19 N1 H1 107.6(11)
C20 N1 H1 104.7(11)
C1 N2 C12 106.71(12)
C1 N2 C23 119.93(12)
C12 N2 C23 118.99(12)
C10 C1 N2 108.67(13)
C10 C1 C2 121.72(14)
N2 C1 C2 129.61(14)
C3 C2 C1 127.55(14)
C3 C2 C7 116.44(14)
C1 C2 C7 115.93(14)
C4 C3 C2 122.60(14)
C4 C3 N1 117.73(14)
C2 C3 N1 118.81(13)
C3 C4 C5 119.36(15)
C3 C4 H4A 120.3
C5 C4 H4A 120.3
C6 C5 C4 119.99(16)
C6 C5 H5A 120.0
C4 C5 H5A 120.0
C5 C6 C7 121.44(15)
C5 C6 H6A 119.3
C7 C6 H6A 119.3
C6 C7 C8 121.03(15)
C6 C7 C2 118.95(15)
C8 C7 C2 120.00(15)
C9 C8 C7 121.74(15)
C9 C8 H8A 119.1
C7 C8 H8A 119.1
C8 C9 C10 118.82(15)
C8 C9 H9A 120.6
C10 C9 H9A 120.6
C1 C10 C9 120.32(15)
C1 C10 C11 107.84(14)
C9 C10 C11 131.68(15)
C12 C11 C10 107.08(14)
C12 C11 C21 128.88(15)
C10 C11 C21 124.05(15)
C11 C12 N2 109.64(14)
C11 C12 C13 130.22(14)
N2 C12 C13 120.08(13)
C14 C13 C18 117.46(15)
C14 C13 C12 120.86(14)
C18 C13 C12 121.68(14)
C15 C14 C13 121.04(15)
C15 C14 H14A 119.5
C13 C14 H14A 119.5
C14 C15 C16 121.59(15)
C14 C15 H15A 119.2
C16 C15 H15A 119.2
C15 C16 C17 117.49(16)
C15 C16 C22 121.07(16)
C17 C16 C22 121.43(16)
C18 C17 C16 121.50(15)
C18 C17 H17A 119.2
C16 C17 H17A 119.2
C17 C18 C13 120.88(15)
C17 C18 H18A 119.6
C13 C18 H18A 119.6
N1 C19 H19A 109.5
N1 C19 H19B 109.5
H19A C19 H19B 109.5
N1 C19 H19C 109.5
H19A C19 H19C 109.5
H19B C19 H19C 109.5
N1 C20 H20A 109.5
N1 C20 H20B 109.5
H20A C20 H20B 109.5
N1 C20 H20C 109.5
H20A C20 H20C 109.5
H20B C20 H20C 109.5
C11 C21 H21A 109.5
C11 C21 H21B 109.5
H21A C21 H21B 109.5
C11 C21 H21C 109.5
H21A C21 H21C 109.5
H21B C21 H21C 109.5
C16 C22 H22A 109.5
C16 C22 H22B 109.5
H22A C22 H22B 109.5
C16 C22 H22C 109.5
H22A C22 H22C 109.5
H22B C22 H22C 109.5
N2 C23 H23A 109.5
N2 C23 H23B 109.5
H23A C23 H23B 109.5
N2 C23 H23C 109.5
H23A C23 H23C 109.5
H23B C23 H23C 109.5

loop_
_geom_bond_atom_site_label_1
_geom_bond_atom_site_label_2
_geom_bond_distance
B1 F4 1.367(2)
B1 F1 1.378(2)
B1 F3 1.385(2)
B1 F2 1.408(2)
N1 C3 1.4890(19)
N1 C19 1.5035(19)
N1 C20 1.5074(19)
N1 H1 0.904(18)
N2 C1 1.399(2)
N2 C12 1.4190(19)
N2 C23 1.4805(19)
C1 C10 1.395(2)
C1 C2 1.424(2)
C2 C3 1.419(2)
C2 C7 1.434(2)
C3 C4 1.370(2)
C4 C5 1.405(2)
C4 H4A 0.9500
C5 C6 1.365(2)
C5 H5A 0.9500
C6 C7 1.415(2)
C6 H6A 0.9500
C7 C8 1.428(2)
C8 C9 1.362(2)
C8 H8A 0.9500
C9 C10 1.418(2)
C9 H9A 0.9500
C10 C11 1.430(2)
C11 C12 1.373(2)
C11 C21 1.500(2)
C12 C13 1.467(2)
C13 C14 1.402(2)
C13 C18 1.404(2)
C14 C15 1.384(2)
C14 H14A 0.9500
C15 C16 1.391(2)
C15 H15A 0.9500
C16 C17 1.398(2)
C16 C22 1.504(2)
C17 C18 1.385(2)
C17 H17A 0.9500
C18 H18A 0.9500
C19 H19A 0.9800
C19 H19B 0.9800
C19 H19C 0.9800
C20 H20A 0.9800
C20 H20B 0.9800
C20 H20C 0.9800
C21 H21A 0.9800
C21 H21B 0.9800
C21 H21C 0.9800
C22 H22A 0.9800
C22 H22B 0.9800
C22 H22C 0.9800
C23 H23A 0.9800
C23 H23B 0.9800
C23 H23C 0.9800

loop_
_geom_torsion_atom_site_label_1
_geom_torsion_atom_site_label_2
_geom_torsion_atom_site_label_3
_geom_torsion_atom_site_label_4
_geom_torsion
C12 N2 C1 C10 0.97(16)
C23 N2 C1 C10 -138.21(14)
C12 N2 C1 C2 -178.41(14)
C23 N2 C1 C2 42.4(2)
C10 C1 C2 C3 -163.04(15)
N2 C1 C2 C3 16.3(3)
C10 C1 C2 C7 13.5(2)
N2 C1 C2 C7 -167.14(14)
C1 C2 C3 C4 -172.58(15)
C7 C2 C3 C4 10.8(2)
C1 C2 C3 N1 18.3(2)
C7 C2 C3 N1 -158.29(13)
C19 N1 C3 C4 53.53(19)
C20 N1 C3 C4 -71.21(17)
C19 N1 C3 C2 -136.81(14)
C20 N1 C3 C2 98.45(16)
C2 C3 C4 C5 -2.3(2)
N1 C3 C4 C5 166.96(14)
C3 C4 C5 C6 -5.9(3)
C4 C5 C6 C7 5.0(3)
C5 C6 C7 C8 -174.27(16)
C5 C6 C7 C2 4.0(2)
C3 C2 C7 C6 -11.5(2)
C1 C2 C7 C6 171.56(14)
C3 C2 C7 C8 166.80(14)
C1 C2 C7 C8 -10.2(2)
C6 C7 C8 C9 178.25(15)
C2 C7 C8 C9 0.0(2)
C7 C8 C9 C10 7.3(2)
N2 C1 C10 C9 173.79(13)
C2 C1 C10 C9 -6.8(2)
N2 C1 C10 C11 -2.16(16)
C2 C1 C10 C11 177.28(13)
C8 C9 C10 C1 -4.0(2)
C8 C9 C10 C11 170.82(16)
C1 C10 C11 C12 2.53(17)
C9 C10 C11 C12 -172.79(16)
C1 C10 C11 C21 -177.74(14)
C9 C10 C11 C21 6.9(3)
C10 C11 C12 N2 -1.95(17)
C21 C11 C12 N2 178.34(14)
C10 C11 C12 C13 175.13(15)
C21 C11 C12 C13 -4.6(3)
C1 N2 C12 C11 0.64(16)
C23 N2 C12 C11 140.28(14)
C1 N2 C12 C13 -176.78(13)
C23 N2 C12 C13 -37.14(19)
C11 C12 C13 C14 -30.1(2)
N2 C12 C13 C14 146.68(14)
C11 C12 C13 C18 150.93(16)
N2 C12 C13 C18 -32.2(2)
C18 C13 C14 C15 1.4(2)
C12 C13 C14 C15 -177.54(14)
C13 C14 C15 C16 0.0(2)
C14 C15 C16 C17 -1.5(2)
C14 C15 C16 C22 177.61(17)
C15 C16 C17 C18 1.5(2)
C22 C16 C17 C18 -177.63(17)
C16 C17 C18 C13 0.0(2)
C14 C13 C18 C17 -1.5(2)
C12 C13 C18 C17 177.51(14)
